data_4118133
loop_
_publ_author_name
'Rui Zhang'
'Lin Zhu'
'Guifeng Liu'
'Huimin Dai'
'Zhenzhong Lu'
'Jianbo Zhao'
'Hong Yan'

_publ_section_title
;
 Cobalt-Promoted B-H and C-H Activation: Facile B-C Coupling of
 Carboranedithiolate and Cyclopentadienyl
;
_journal_name_full 'Journal of the American Chemical Society'
_journal_page_first 10341
_journal_page_last 10344
_journal_paper_doi 10.1021/ja303334t
_journal_volume 134
_journal_year 2012
_chemical_formula_moiety 'C20 H31 B10 Co O4 S2'
_chemical_formula_sum 'C20 H31 B10 Co O4 S2'
_chemical_formula_weight 566.60
_chemical_name_systematic
; 
 ? 
;
_space_group_IT_number 14
_symmetry_cell_setting monoclinic
_symmetry_space_group_name_Hall '-P 2ybc'
_symmetry_space_group_name_H-M 'P 1 21/c 1'
_atom_sites_solution_hydrogens geom
_atom_sites_solution_primary direct
_atom_sites_solution_secondary difmap
_audit_creation_method SHELXL-97
_cell_angle_alpha 90.00
_cell_angle_beta 106.603(2)
_cell_angle_gamma 90.00
_cell_formula_units_Z 4
_cell_length_a 12.270(2)
_cell_length_b 20.4427(16)
_cell_length_c 11.3772(11)
_cell_measurement_reflns_used 2621
_cell_measurement_temperature 291(2)
_cell_measurement_theta_max 25.267
_cell_measurement_theta_min 2.436
_cell_volume 2734.8(6)
_computing_cell_refinement SMART
_computing_data_collection 'SMART (Bruker, 2000)'
_computing_data_reduction 'SAINT (Bruker, 2000)'
_computing_molecular_graphics SHELXTL
_computing_publication_material SHELXTL
_computing_structure_refinement SHELXTL
_computing_structure_solution 'SHELXTL (Bruker, 2000)'
_diffrn_ambient_temperature 291(2)
_diffrn_measured_fraction_theta_full 0.997
_diffrn_measured_fraction_theta_max 0.997
_diffrn_measurement_device_type 'Bruker Smart Apex CCD'
_diffrn_measurement_method 'phi and omega scans'
_diffrn_radiation_monochromator graphite
_diffrn_radiation_source 'fine-focus sealed tube'
_diffrn_radiation_type MoK\a
_diffrn_radiation_wavelength 0.71073
_diffrn_reflns_av_R_equivalents 0.0612
_diffrn_reflns_av_sigmaI/netI 0.0928
_diffrn_reflns_limit_h_max 15
_diffrn_reflns_limit_h_min -10
_diffrn_reflns_limit_k_max 25
_diffrn_reflns_limit_k_min -23
_diffrn_reflns_limit_l_max 12
_diffrn_reflns_limit_l_min -14
_diffrn_reflns_number 14483
_diffrn_reflns_theta_full 26.00
_diffrn_reflns_theta_max 26.00
_diffrn_reflns_theta_min 1.99
_exptl_absorpt_coefficient_mu 0.807
_exptl_absorpt_correction_T_max 0.8424
_exptl_absorpt_correction_T_min 0.8055
_exptl_absorpt_correction_type multi-scan
_exptl_absorpt_process_details 'SADABS; Bruker, 2000'
_exptl_crystal_colour purple
_exptl_crystal_density_diffrn 1.376
_exptl_crystal_description block
_exptl_crystal_F_000 1168
_exptl_crystal_size_max 0.28
_exptl_crystal_size_mid 0.24
_exptl_crystal_size_min 0.22
_refine_diff_density_max 0.418
_refine_diff_density_min -0.369
_refine_diff_density_rms 0.070
_refine_ls_extinction_method none
_refine_ls_goodness_of_fit_ref 1.093
_refine_ls_hydrogen_treatment constr
_refine_ls_matrix_type full
_refine_ls_number_parameters 336
_refine_ls_number_reflns 5353
_refine_ls_number_restraints 0
_refine_ls_restrained_S_all 1.093
_refine_ls_R_factor_all 0.0937
_refine_ls_R_factor_gt 0.0640
_refine_ls_shift/su_max 0.000
_refine_ls_shift/su_mean 0.000
_refine_ls_structure_factor_coef Fsqd
_refine_ls_weighting_details 'calc w=1/[\s^2^(Fo^2^)+(0.0500P)^2^+0.0000P] where P=(Fo^2^+2Fc^2^)/3'
_refine_ls_weighting_scheme calc
_refine_ls_wR_factor_gt 0.1241
_refine_ls_wR_factor_ref 0.1300
_reflns_number_gt 3397
_reflns_number_total 5353
_reflns_threshold_expression >2sigma(I)
_cod_data_source_file ja303334t_si_001_5.cif
_cod_data_source_block 4f'
_cod_original_cell_volume 2734.7(6)
_cod_original_sg_symbol_H-M 'P 21/c'
_cod_database_code 4118133

loop_
_symmetry_equiv_pos_as_xyz
'x, y, z'
'-x, y+1/2, -z+1/2'
'-x, -y, -z'
'x, -y-1/2, z-1/2'

loop_
_atom_site_label
_atom_site_type_symbol
_atom_site_fract_x
_atom_site_fract_y
_atom_site_fract_z
_atom_site_U_iso_or_equiv
_atom_site_adp_type
_atom_site_occupancy
_atom_site_symmetry_multiplicity
_atom_site_calc_flag
_atom_site_refinement_flags
B3 B 0.4036(4) 0.6049(2) 0.6699(4) 0.0444(10) Uani 1 1 d .
B4 B 0.3563(4) 0.5484(2) 0.7662(4) 0.0456(11) Uani 1 1 d .
H4 H 0.3703 0.4954 0.7627 0.055 Uiso 1 1 calc R
B5 B 0.3659(4) 0.5922(2) 0.9059(5) 0.0490(11) Uani 1 1 d .
H5 H 0.3852 0.5664 0.9944 0.059 Uiso 1 1 calc R
B6 B 0.4206(4) 0.6738(2) 0.8891(4) 0.0480(11) Uani 1 1 d .
H6 H 0.4782 0.7007 0.9657 0.058 Uiso 1 1 calc R
B7 B 0.3172(4) 0.7155(2) 0.7704(4) 0.0464(11) Uani 1 1 d .
H7 H 0.3047 0.7688 0.7709 0.056 Uiso 1 1 calc R
B8 B 0.3056(4) 0.6718(2) 0.6321(4) 0.0454(11) Uani 1 1 d .
H8 H 0.2851 0.6967 0.5427 0.054 Uiso 1 1 calc R
B9 B 0.2538(4) 0.5891(2) 0.6475(4) 0.0472(11) Uani 1 1 d .
H9 H 0.2011 0.5616 0.5685 0.057 Uiso 1 1 calc R
B10 B 0.2307(5) 0.5839(2) 0.7950(4) 0.0482(11) Uani 1 1 d .
H10 H 0.1620 0.5537 0.8107 0.058 Uiso 1 1 calc R
B11 B 0.2739(4) 0.6609(2) 0.8750(4) 0.0461(11) Uani 1 1 d .
H11 H 0.2347 0.6796 0.9441 0.055 Uiso 1 1 calc R
B12 B 0.2016(4) 0.6591(2) 0.7150(5) 0.0491(11) Uani 1 1 d .
H12 H 0.1136 0.6767 0.6798 0.059 Uiso 1 1 calc R
C1 C 0.4615(3) 0.60492(18) 0.8277(3) 0.0418(9) Uani 1 1 d .
C2 C 0.4315(4) 0.67901(19) 0.7421(3) 0.0458(9) Uani 1 1 d .
C3 C 0.4782(4) 0.59418(19) 0.5793(3) 0.0444(9) Uani 1 1 d .
C4 C 0.5732(4) 0.5518(2) 0.5901(4) 0.0475(10) Uani 1 1 d .
H4A H 0.6023 0.5191 0.6544 0.057 Uiso 1 1 calc R
C5 C 0.6203(4) 0.56756(18) 0.4915(4) 0.0428(9) Uani 1 1 d .
H5A H 0.6875 0.5473 0.4766 0.051 Uiso 1 1 calc R
C6 C 0.5489(3) 0.61637(17) 0.4156(3) 0.0388(9) Uani 1 1 d .
H6A H 0.5601 0.6359 0.3412 0.047 Uiso 1 1 calc R
C7 C 0.4642(3) 0.63258(18) 0.4689(3) 0.0410(8) Uani 1 1 d .
H7A H 0.4047 0.6653 0.4374 0.049 Uiso 1 1 calc R
C8 C 0.6510(4) 0.5986(2) 1.0310(4) 0.0477(10) Uani 1 1 d .
H8A H 0.6008 0.6152 1.0712 0.057 Uiso 1 1 calc R
C9 C 0.7594(4) 0.59046(19) 1.0903(4) 0.0464(9) Uani 1 1 d .
H9A H 0.8094 0.5752 1.0486 0.056 Uiso 1 1 calc R
C10 C 0.8017(4) 0.6054(2) 1.2215(4) 0.0460(10) Uani 1 1 d .
C11 C 0.9643(4) 0.5976(2) 1.3943(3) 0.0510(10) Uani 1 1 d .
H11A H 0.9529 0.6416 1.4178 0.077 Uiso 1 1 calc R
H11B H 1.0443 0.5888 1.4135 0.077 Uiso 1 1 calc R
H11C H 0.9300 0.5676 1.4382 0.077 Uiso 1 1 calc R
C12 C 0.7082(3) 0.7308(2) 0.5563(4) 0.0459(9) Uani 1 1 d .
H12A H 0.6900 0.7441 0.4711 0.055 Uiso 1 1 calc R
H12B H 0.7222 0.7669 0.6140 0.055 Uiso 1 1 calc R
C13 C 0.7772(4) 0.6746(2) 0.5909(4) 0.0490(10) Uani 1 1 d .
H13 H 0.8101 0.6534 0.5317 0.059 Uiso 1 1 calc R
C14 C 0.7926(4) 0.64627(18) 0.7096(4) 0.0433(9) Uani 1 1 d .
C15 C 0.8175(3) 0.68821(19) 0.8268(3) 0.0451(9) Uani 1 1 d .
H15A H 0.7806 0.7304 0.8073 0.054 Uiso 1 1 calc R
H15B H 0.7866 0.6668 0.8863 0.054 Uiso 1 1 calc R
C16 C 0.9458(4) 0.69826(19) 0.8824(4) 0.0481(10) Uani 1 1 d .
H16 H 0.9893 0.7062 0.8291 0.058 Uiso 1 1 calc R
C17 C 0.9977(4) 0.69636(19) 0.9991(4) 0.0509(11) Uani 1 1 d .
H17A H 0.9567 0.6885 1.0549 0.061 Uiso 1 1 calc R
H17B H 1.0759 0.7029 1.0269 0.061 Uiso 1 1 calc R
C18 C 0.8405(4) 0.57991(19) 0.7227(4) 0.0469(10) Uani 1 1 d .
C19 C 0.8875(4) 0.48313(19) 0.8530(4) 0.0473(10) Uani 1 1 d .
H19A H 0.9126 0.4743 0.9404 0.057 Uiso 1 1 calc R
H19B H 0.9522 0.4779 0.8209 0.057 Uiso 1 1 calc R
C20 C 0.7927(4) 0.43411(19) 0.7890(4) 0.0480(10) Uani 1 1 d .
H20A H 0.7212 0.4488 0.7981 0.072 Uiso 1 1 calc R
H20B H 0.8102 0.3917 0.8259 0.072 Uiso 1 1 calc R
H20C H 0.7879 0.4315 0.7034 0.072 Uiso 1 1 calc R
Co1 Co 0.61994(5) 0.65026(3) 0.59662(5) 0.04381(17) Uani 1 1 d .
O1 O 0.7469(2) 0.62720(13) 1.2842(2) 0.0458(6) Uani 1 1 d .
O2 O 0.9121(3) 0.58973(13) 1.2627(3) 0.0511(7) Uani 1 1 d .
O3 O 0.8430(2) 0.55180(13) 0.8311(2) 0.0480(7) Uani 1 1 d .
O4 O 0.8700(2) 0.55044(13) 0.6472(3) 0.0474(7) Uani 1 1 d .
S1 S 0.60301(9) 0.57773(5) 0.87615(9) 0.0428(2) Uani 1 1 d .
S2 S 0.54999(9) 0.71966(5) 0.71646(9) 0.0469(3) Uani 1 1 d .

loop_
_atom_site_aniso_label
_atom_site_aniso_U_11
_atom_site_aniso_U_22
_atom_site_aniso_U_33
_atom_site_aniso_U_23
_atom_site_aniso_U_13
_atom_site_aniso_U_12
B3 0.042(3) 0.045(2) 0.045(3) -0.007(2) 0.010(2) -0.010(2)
B4 0.050(3) 0.037(2) 0.051(3) 0.004(2) 0.015(2) -0.005(2)
B5 0.051(3) 0.047(3) 0.050(3) -0.002(2) 0.017(2) 0.001(2)
B6 0.048(3) 0.054(3) 0.044(3) 0.002(2) 0.016(2) 0.001(2)
B7 0.044(3) 0.042(2) 0.050(3) 0.001(2) 0.008(2) 0.0045(19)
B8 0.044(3) 0.043(3) 0.045(3) 0.0013(19) 0.006(2) 0.0024(19)
B9 0.051(3) 0.046(3) 0.044(3) 0.000(2) 0.012(2) -0.001(2)
B10 0.052(3) 0.046(3) 0.045(3) -0.005(2) 0.011(2) -0.004(2)
B11 0.045(3) 0.043(2) 0.051(3) -0.004(2) 0.015(2) -0.003(2)
B12 0.043(3) 0.048(3) 0.053(3) 0.000(2) 0.009(2) 0.002(2)
C1 0.051(2) 0.040(2) 0.0359(19) 0.0035(16) 0.0145(18) 0.0000(17)
C2 0.050(2) 0.048(2) 0.036(2) 0.0011(17) 0.0082(18) -0.0025(19)
C3 0.049(3) 0.042(2) 0.037(2) -0.0048(16) 0.0045(18) -0.0006(17)
C4 0.055(3) 0.047(2) 0.045(2) -0.0161(18) 0.020(2) -0.0029(18)
C5 0.044(2) 0.040(2) 0.045(2) -0.0138(17) 0.0131(18) -0.0129(17)
C6 0.047(2) 0.040(2) 0.0325(19) -0.0109(15) 0.0164(17) -0.0140(17)
C7 0.047(2) 0.045(2) 0.0329(19) -0.0052(16) 0.0144(17) -0.0127(17)
C8 0.057(3) 0.048(2) 0.037(2) 0.0005(17) 0.0119(19) -0.0064(19)
C9 0.045(2) 0.048(2) 0.041(2) 0.0041(18) 0.0055(19) 0.0035(18)
C10 0.050(3) 0.047(2) 0.043(2) -0.0003(17) 0.017(2) 0.0087(19)
C11 0.048(3) 0.055(2) 0.039(2) -0.0054(18) -0.0043(19) 0.020(2)
C12 0.040(2) 0.052(2) 0.046(2) 0.0059(19) 0.0127(18) -0.0068(18)
C13 0.055(3) 0.046(2) 0.045(2) -0.0013(18) 0.011(2) -0.0076(18)
C14 0.052(3) 0.036(2) 0.041(2) -0.0045(16) 0.0124(19) -0.0073(17)
C15 0.049(2) 0.042(2) 0.044(2) -0.0193(17) 0.0127(19) -0.0057(17)
C16 0.053(3) 0.047(2) 0.040(2) -0.0134(18) 0.008(2) 0.0005(18)
C17 0.049(3) 0.043(2) 0.047(2) -0.0136(18) -0.008(2) 0.0095(17)
C18 0.049(3) 0.040(2) 0.054(2) -0.0041(18) 0.018(2) 0.0029(17)
C19 0.052(3) 0.047(2) 0.041(2) 0.0004(17) 0.0094(19) 0.0170(19)
C20 0.046(2) 0.045(2) 0.056(2) 0.0119(19) 0.021(2) 0.0008(18)
Co1 0.0522(3) 0.0477(3) 0.0334(3) -0.0026(2) 0.0152(2) -0.0051(2)
O1 0.0414(15) 0.0495(15) 0.0454(15) -0.0106(12) 0.0104(13) 0.0123(12)
O2 0.0540(19) 0.0481(16) 0.0471(16) -0.0054(13) 0.0079(14) 0.0209(13)
O3 0.0455(17) 0.0450(15) 0.0501(16) 0.0065(13) 0.0083(14) 0.0119(12)
O4 0.0465(17) 0.0440(15) 0.0523(16) -0.0157(13) 0.0149(14) 0.0131(12)
S1 0.0489(6) 0.0418(5) 0.0363(5) -0.0004(4) 0.0099(4) 0.0087(4)
S2 0.0537(6) 0.0434(5) 0.0456(6) -0.0047(4) 0.0172(5) -0.0049(5)

loop_
_atom_type_symbol
_atom_type_description
_atom_type_scat_dispersion_real
_atom_type_scat_dispersion_imag
_atom_type_scat_source
C C 0.0033 0.0016 'International Tables Vol C Tables 4.2.6.8 and 6.1.1.4'
H H 0.0000 0.0000 'International Tables Vol C Tables 4.2.6.8 and 6.1.1.4'
B B 0.0013 0.0007 'International Tables Vol C Tables 4.2.6.8 and 6.1.1.4'
O O 0.0106 0.0060 'International Tables Vol C Tables 4.2.6.8 and 6.1.1.4'
S S 0.1246 0.1234 'International Tables Vol C Tables 4.2.6.8 and 6.1.1.4'
Co Co 0.3494 0.9721 'International Tables Vol C Tables 4.2.6.8 and 6.1.1.4'

loop_
_geom_angle_atom_site_label_1
_geom_angle_atom_site_label_2
_geom_angle_atom_site_label_3
_geom_angle
C3 B3 C2 111.3(3)
C3 B3 C1 122.3(4)
C2 B3 C1 62.3(2)
C3 B3 B8 115.1(3)
C2 B3 B8 57.8(3)
C1 B3 B8 107.3(3)
C3 B3 B4 131.1(4)
C2 B3 B4 109.3(3)
C1 B3 B4 58.5(3)
B8 B3 B4 109.0(3)
C3 B3 B9 129.7(3)
C2 B3 B9 106.4(3)
C1 B3 B9 104.2(3)
B8 B3 B9 61.2(3)
B4 B3 B9 58.7(3)
C1 B4 B9 106.4(3)
C1 B4 B3 58.9(2)
B9 B4 B3 61.0(3)
C1 B4 B5 57.0(2)
B9 B4 B5 107.1(3)
B3 B4 B5 105.5(3)
C1 B4 B10 103.5(3)
B9 B4 B10 59.7(3)
B3 B4 B10 106.9(3)
B5 B4 B10 59.1(3)
C1 B4 H4 124.6
B9 B4 H4 121.3
B3 B4 H4 122.0
B5 B4 H4 123.4
B10 B4 H4 123.3
C1 B5 B11 105.9(3)
C1 B5 B10 106.8(3)
B11 B5 B10 61.5(3)
C1 B5 B4 59.3(3)
B11 B5 B4 110.0(3)
B10 B5 B4 61.0(3)
C1 B5 B6 58.1(2)
B11 B5 B6 59.3(3)
B10 B5 B6 107.9(3)
B4 B5 B6 107.1(3)
C1 B5 H5 123.9
B11 B5 H5 121.2
B10 B5 H5 121.0
B4 B5 H5 120.9
B6 B5 H5 122.9
C1 B6 C2 62.7(2)
C1 B6 B11 104.4(3)
C2 B6 B11 106.2(3)
C1 B6 B7 108.3(3)
C2 B6 B7 58.0(3)
B11 B6 B7 61.3(3)
C1 B6 B5 56.7(3)
C2 B6 B5 107.0(3)
B11 B6 B5 58.9(3)
B7 B6 B5 108.2(3)
C1 B6 H6 122.7
C2 B6 H6 122.0
B11 B6 H6 123.2
B7 B6 H6 121.1
B5 B6 H6 123.1
C2 B7 B8 58.2(3)
C2 B7 B6 59.0(2)
B8 B7 B6 106.8(3)
C2 B7 B12 105.3(3)
B8 B7 B12 60.8(3)
B6 B7 B12 106.1(3)
C2 B7 B11 105.4(3)
B8 B7 B11 107.8(3)
B6 B7 B11 59.3(3)
B12 B7 B11 59.1(3)
C2 B7 H7 124.0
B8 B7 H7 121.7
B6 B7 H7 122.7
B12 B7 H7 122.7
B11 B7 H7 122.5
C2 B8 B7 58.5(2)
C2 B8 B3 58.7(2)
B7 B8 B3 107.0(3)
C2 B8 B12 104.9(3)
B7 B8 B12 60.0(3)
B3 B8 B12 106.9(3)
C2 B8 B9 106.1(3)
B7 B8 B9 108.8(3)
B3 B8 B9 59.9(3)
B12 B8 B9 60.2(3)
C2 B8 H8 124.2
B7 B8 H8 121.6
B3 B8 H8 122.4
B12 B8 H8 122.7
B9 B8 H8 121.4
B4 B9 B10 61.5(3)
B4 B9 B3 60.3(3)
B10 B9 B3 107.8(3)
B4 B9 B12 107.8(3)
B10 B9 B12 58.7(3)
B3 B9 B12 105.3(3)
B4 B9 B8 108.5(3)
B10 B9 B8 107.3(3)
B3 B9 B8 58.9(3)
B12 B9 B8 59.3(3)
B4 B9 H9 120.5
B10 B9 H9 121.6
B3 B9 H9 122.9
B12 B9 H9 123.3
B8 B9 H9 122.2
B12 B10 B5 106.9(3)
B12 B10 B9 61.8(3)
B5 B10 B9 107.1(4)
B12 B10 B4 108.1(3)
B5 B10 B4 59.9(3)
B9 B10 B4 58.8(3)
B12 B10 B11 59.5(3)
B5 B10 B11 59.0(3)
B9 B10 B11 108.5(3)
B4 B10 B11 107.2(3)
B12 B10 H10 121.3
B5 B10 H10 122.7
B9 B10 H10 121.4
B4 B10 H10 122.3
B11 B10 H10 122.2
B5 B11 B6 61.9(3)
B5 B11 B12 106.8(3)
B6 B11 B12 106.8(3)
B5 B11 B7 109.1(3)
B6 B11 B7 59.4(3)
B12 B11 B7 59.8(3)
B5 B11 B10 59.5(3)
B6 B11 B10 108.4(3)
B12 B11 B10 58.9(3)
B7 B11 B10 107.6(3)
B5 B11 H11 121.1
B6 B11 H11 121.4
B12 B11 H11 123.1
B7 B11 H11 121.6
B10 B11 H11 122.2
B10 B12 B11 61.6(3)
B10 B12 B7 110.8(3)
B11 B12 B7 61.1(3)
B10 B12 B8 108.9(3)
B11 B12 B8 108.1(3)
B7 B12 B8 59.2(3)
B10 B12 B9 59.5(3)
B11 B12 B9 108.3(3)
B7 B12 B9 108.3(4)
B8 B12 B9 60.5(3)
B10 B12 H12 120.3
B11 B12 H12 121.0
B7 B12 H12 120.8
B8 B12 H12 121.9
B9 B12 H12 122.0
B5 C1 B6 65.2(3)
B5 C1 B4 63.7(3)
B6 C1 B4 116.4(3)
B5 C1 B3 114.0(3)
B6 C1 B3 110.0(3)
B4 C1 B3 62.7(3)
B5 C1 S1 124.2(3)
B6 C1 S1 120.8(3)
B4 C1 S1 118.3(3)
B3 C1 S1 113.7(3)
B5 C1 C2 110.7(3)
B6 C1 C2 58.9(2)
B4 C1 C2 109.5(3)
B3 C1 C2 58.3(2)
S1 C1 C2 118.2(3)
B8 C2 B7 63.3(3)
B8 C2 B3 63.4(3)
B7 C2 B3 114.7(3)
B8 C2 B6 113.9(3)
B7 C2 B6 63.0(3)
B3 C2 B6 110.6(3)
B8 C2 S2 122.5(3)
B7 C2 S2 125.9(3)
B3 C2 S2 113.4(3)
B6 C2 S2 119.1(3)
B8 C2 C1 109.4(3)
B7 C2 C1 108.9(3)
B3 C2 C1 59.4(2)
B6 C2 C1 58.4(2)
S2 C2 C1 116.0(3)
C4 C3 C7 107.2(4)
C4 C3 B3 129.8(4)
C7 C3 B3 122.9(4)
C4 C3 Co1 71.5(2)
C7 C3 Co1 70.5(2)
B3 C3 Co1 119.7(3)
C3 C4 C5 107.3(4)
C3 C4 Co1 68.1(2)
C5 C4 Co1 69.1(2)
C3 C4 H4A 126.4
C5 C4 H4A 126.4
Co1 C4 H4A 126.4
C4 C5 C6 108.2(4)
C4 C5 Co1 70.5(2)
C6 C5 Co1 71.3(2)
C4 C5 H5A 125.9
C6 C5 H5A 125.9
Co1 C5 H5A 125.9
C7 C6 C5 107.9(3)
C7 C6 Co1 69.3(2)
C5 C6 Co1 68.4(2)
C7 C6 H6A 126.0
C5 C6 H6A 126.0
Co1 C6 H6A 126.0
C6 C7 C3 109.4(4)
C6 C7 Co1 72.1(2)
C3 C7 Co1 68.3(2)
C6 C7 H7A 125.3
C3 C7 H7A 125.3
Co1 C7 H7A 125.3
C9 C8 S1 119.1(4)
C9 C8 H8A 120.4
S1 C8 H8A 120.4
C8 C9 C10 120.4(4)
C8 C9 H9A 119.8
C10 C9 H9A 119.8
O1 C10 O2 124.4(4)
O1 C10 C9 126.1(4)
O2 C10 C9 109.5(3)
O2 C11 H11A 109.5
O2 C11 H11B 109.5
H11A C11 H11B 109.5
O2 C11 H11C 109.5
H11A C11 H11C 109.5
H11B C11 H11C 109.5
C13 C12 Co1 66.8(2)
C13 C12 H12A 117.0
Co1 C12 H12A 117.0
C13 C12 H12B 117.0
Co1 C12 H12B 117.0
H12A C12 H12B 114.0
C12 C13 C14 119.8(4)
C12 C13 Co1 72.9(2)
C14 C13 Co1 74.8(2)
C12 C13 H13 120.0
C14 C13 H13 120.0
Co1 C13 H13 120.0
C13 C14 C18 114.2(4)
C13 C14 C15 122.1(3)
C18 C14 C15 116.8(3)
C13 C14 Co1 65.0(2)
C18 C14 Co1 113.2(3)
C15 C14 Co1 114.6(3)
C16 C15 C14 111.0(3)
C16 C15 H15A 109.4
C14 C15 H15A 109.4
C16 C15 H15B 109.4
C14 C15 H15B 109.4
H15A C15 H15B 108.0
C17 C16 C15 124.3(4)
C17 C16 H16 117.8
C15 C16 H16 117.8
C16 C17 H17A 120.0
C16 C17 H17B 120.0
H17A C17 H17B 120.0
O4 C18 O3 120.8(3)
O4 C18 C14 126.2(4)
O3 C18 C14 112.9(3)
O3 C19 C20 109.8(3)
O3 C19 H19A 109.7
C20 C19 H19A 109.7
O3 C19 H19B 109.7
C20 C19 H19B 109.7
H19A C19 H19B 108.2
C19 C20 H20A 109.5
C19 C20 H20B 109.5
H20A C20 H20B 109.5
C19 C20 H20C 109.5
H20A C20 H20C 109.5
H20B C20 H20C 109.5
C13 Co1 C3 158.85(17)
C13 Co1 C5 91.29(16)
C3 Co1 C5 68.22(16)
C13 Co1 C7 136.06(15)
C3 Co1 C7 41.19(14)
C5 Co1 C7 66.87(16)
C13 Co1 C4 119.56(17)
C3 Co1 C4 40.42(16)
C5 Co1 C4 40.43(14)
C7 Co1 C4 67.58(16)
C13 Co1 C12 40.26(16)
C3 Co1 C12 154.08(16)
C5 Co1 C12 115.40(16)
C7 Co1 C12 114.48(15)
C4 Co1 C12 154.78(16)
C13 Co1 C6 100.46(15)
C3 Co1 C6 67.64(15)
C5 Co1 C6 40.30(15)
C7 Co1 C6 38.64(14)
C4 Co1 C6 67.44(15)
C12 Co1 C6 98.03(15)
C13 Co1 C14 40.16(15)
C3 Co1 C14 134.76(15)
C5 Co1 C14 98.64(15)
C7 Co1 C14 165.51(15)
C4 Co1 C14 101.49(16)
C12 Co1 C14 71.12(15)
C6 Co1 C14 129.38(15)
C13 Co1 S2 113.03(13)
C3 Co1 S2 87.23(12)
C5 Co1 S2 155.43(11)
C7 Co1 S2 95.61(11)
C4 Co1 S2 118.09(11)
C12 Co1 S2 87.07(12)
C6 Co1 S2 131.44(11)
C14 Co1 S2 98.08(11)
C10 O2 C11 115.8(3)
C18 O3 C19 117.5(3)
C8 S1 C1 104.9(2)
C2 S2 Co1 105.78(14)

loop_
_geom_bond_atom_site_label_1
_geom_bond_atom_site_label_2
_geom_bond_distance
B3 C3 1.577(6)
B3 C2 1.711(6)
B3 C1 1.732(6)
B3 B8 1.791(7)
B3 B4 1.798(6)
B3 B9 1.810(7)
B4 C1 1.725(6)
B4 B9 1.768(7)
B4 B5 1.798(7)
B4 B10 1.817(7)
B4 H4 1.1000
B5 C1 1.682(6)
B5 B11 1.774(7)
B5 B10 1.783(7)
B5 B6 1.828(7)
B5 H5 1.1000
B6 C1 1.708(6)
B6 C2 1.718(6)
B6 B11 1.781(7)
B6 B7 1.784(7)
B6 H6 1.1000
B7 C2 1.699(6)
B7 B8 1.780(7)
B7 B12 1.796(7)
B7 B11 1.819(7)
B7 H7 1.1000
B8 C2 1.695(6)
B8 B12 1.809(7)
B8 B9 1.832(7)
B8 H8 1.1000
B9 B10 1.784(7)
B9 B12 1.826(7)
B9 H9 1.1000
B10 B12 1.770(7)
B10 B11 1.819(6)
B10 H10 1.1000
B11 B12 1.782(7)
B11 H11 1.1000
B12 H12 1.1000
C1 S1 1.755(4)
C1 C2 1.781(5)
C2 S2 1.770(4)
C3 C4 1.429(6)
C3 C7 1.450(5)
C3 Co1 2.045(4)
C4 C5 1.438(5)
C4 Co1 2.090(4)
C4 H4A 0.9800
C5 C6 1.441(5)
C5 Co1 2.071(4)
C5 H5A 0.9800
C6 C7 1.385(5)
C6 Co1 2.111(3)
C6 H6A 0.9800
C7 Co1 2.075(4)
C7 H7A 0.9800
C8 C9 1.319(6)
C8 S1 1.743(4)
C8 H8A 0.9300
C9 C10 1.466(6)
C9 H9A 0.9300
C10 O1 1.197(5)
C10 O2 1.339(5)
C11 O2 1.460(5)
C11 H11A 0.9600
C11 H11B 0.9600
C11 H11C 0.9600
C12 C13 1.414(6)
C12 Co1 2.091(4)
C12 H12A 0.9700
C12 H12B 0.9700
C13 C14 1.432(5)
C13 Co1 2.012(4)
C13 H13 0.9800
C14 C18 1.469(5)
C14 C15 1.540(5)
C14 Co1 2.143(4)
C15 C16 1.533(6)
C15 H15A 0.9700
C15 H15B 0.9700
C16 C17 1.299(5)
C16 H16 0.9300
C17 H17A 0.9300
C17 H17B 0.9300
C18 O4 1.188(5)
C18 O3 1.352(5)
C19 O3 1.501(4)
C19 C20 1.550(6)
C19 H19A 0.9700
C19 H19B 0.9700
C20 H20A 0.9600
C20 H20B 0.9600
C20 H20C 0.9600
Co1 S2 2.2972(12)

loop_
_geom_torsion_atom_site_label_1
_geom_torsion_atom_site_label_2
_geom_torsion_atom_site_label_3
_geom_torsion_atom_site_label_4
_geom_torsion
C3 B3 B4 C1 107.2(5)
C2 B3 B4 C1 -37.5(3)
B8 B3 B4 C1 -99.1(3)
B9 B3 B4 C1 -135.3(3)
C3 B3 B4 B9 -117.5(5)
C2 B3 B4 B9 97.8(4)
C1 B3 B4 B9 135.3(3)
B8 B3 B4 B9 36.2(3)
C3 B3 B4 B5 141.3(4)
C2 B3 B4 B5 -3.4(4)
C1 B3 B4 B5 34.1(3)
B8 B3 B4 B5 -65.0(4)
B9 B3 B4 B5 -101.2(4)
C3 B3 B4 B10 -156.9(4)
C2 B3 B4 B10 58.4(4)
C1 B3 B4 B10 95.9(3)
B8 B3 B4 B10 -3.2(4)
B9 B3 B4 B10 -39.4(3)
B9 B4 B5 C1 -98.7(3)
B3 B4 B5 C1 -34.9(3)
B10 B4 B5 C1 -135.6(3)
C1 B4 B5 B11 97.0(4)
B9 B4 B5 B11 -1.7(4)
B3 B4 B5 B11 62.1(4)
B10 B4 B5 B11 -38.6(3)
C1 B4 B5 B10 135.6(3)
B9 B4 B5 B10 36.9(3)
B3 B4 B5 B10 100.7(4)
C1 B4 B5 B6 34.2(3)
B9 B4 B5 B6 -64.5(4)
B3 B4 B5 B6 -0.7(4)
B10 B4 B5 B6 -101.4(4)
B11 B5 B6 C1 -138.2(4)
B10 B5 B6 C1 -99.0(4)
B4 B5 B6 C1 -34.7(3)
C1 B5 B6 C2 39.2(3)
B11 B5 B6 C2 -99.0(4)
B10 B5 B6 C2 -59.8(4)
B4 B5 B6 C2 4.4(4)
C1 B5 B6 B11 138.2(4)
B10 B5 B6 B11 39.2(3)
B4 B5 B6 B11 103.5(4)
C1 B5 B6 B7 100.3(4)
B11 B5 B6 B7 -37.9(3)
B10 B5 B6 B7 1.3(4)
B4 B5 B6 B7 65.6(4)
C1 B6 B7 C2 -39.0(3)
B11 B6 B7 C2 -135.8(3)
B5 B6 B7 C2 -99.0(3)
C1 B6 B7 B8 -4.3(4)
C2 B6 B7 B8 34.8(3)
B11 B6 B7 B8 -101.1(4)
B5 B6 B7 B8 -64.3(4)
C1 B6 B7 B12 59.4(4)
C2 B6 B7 B12 98.4(4)
B11 B6 B7 B12 -37.4(3)
B5 B6 B7 B12 -0.6(4)
C1 B6 B7 B11 96.8(4)
C2 B6 B7 B11 135.8(3)
B5 B6 B7 B11 36.8(3)
B6 B7 B8 C2 -35.1(3)
B12 B7 B8 C2 -134.5(3)
B11 B7 B8 C2 -97.4(3)
C2 B7 B8 B3 34.5(3)
B6 B7 B8 B3 -0.6(4)
B12 B7 B8 B3 -100.0(4)
B11 B7 B8 B3 -63.0(4)
C2 B7 B8 B12 134.5(3)
B6 B7 B8 B12 99.4(4)
B11 B7 B8 B12 37.1(3)
C2 B7 B8 B9 97.8(4)
B6 B7 B8 B9 62.7(4)
B12 B7 B8 B9 -36.7(3)
B11 B7 B8 B9 0.3(4)
C3 B3 B8 C2 -100.3(4)
C1 B3 B8 C2 39.5(3)
B4 B3 B8 C2 101.4(3)
B9 B3 B8 C2 136.6(3)
C3 B3 B8 B7 -134.6(4)
C2 B3 B8 B7 -34.4(3)
C1 B3 B8 B7 5.2(4)
B4 B3 B8 B7 67.0(4)
B9 B3 B8 B7 102.2(4)
C3 B3 B8 B12 162.3(3)
C2 B3 B8 B12 -97.4(3)
C1 B3 B8 B12 -57.9(4)
B4 B3 B8 B12 3.9(4)
B9 B3 B8 B12 39.1(3)
C3 B3 B8 B9 123.2(4)
C2 B3 B8 B9 -136.6(3)
C1 B3 B8 B9 -97.0(3)
B4 B3 B8 B9 -35.2(3)
C1 B4 B9 B10 -96.4(4)
B3 B4 B9 B10 -135.2(3)
B5 B4 B9 B10 -36.6(3)
C1 B4 B9 B3 38.9(3)
B5 B4 B9 B3 98.6(3)
B10 B4 B9 B3 135.2(3)
C1 B4 B9 B12 -59.0(4)
B3 B4 B9 B12 -97.9(4)
B5 B4 B9 B12 0.8(4)
B10 B4 B9 B12 37.4(3)
C1 B4 B9 B8 3.7(4)
B3 B4 B9 B8 -35.2(3)
B5 B4 B9 B8 63.5(4)
B10 B4 B9 B8 100.1(4)
C3 B3 B9 B4 119.7(5)
C2 B3 B9 B4 -103.0(3)
C1 B3 B9 B4 -38.2(3)
B8 B3 B9 B4 -140.4(3)
C3 B3 B9 B10 160.2(4)
C2 B3 B9 B10 -62.5(4)
C1 B3 B9 B10 2.4(4)
B8 B3 B9 B10 -99.8(4)
B4 B3 B9 B10 40.6(3)
C3 B3 B9 B12 -138.3(4)
C2 B3 B9 B12 -1.0(4)
C1 B3 B9 B12 63.8(4)
B8 B3 B9 B12 -38.3(3)
B4 B3 B9 B12 102.0(3)
C3 B3 B9 B8 -100.0(5)
C2 B3 B9 B8 37.3(3)
C1 B3 B9 B8 102.2(3)
B4 B3 B9 B8 140.4(3)
C2 B8 B9 B4 -2.0(4)
B7 B8 B9 B4 -63.5(4)
B3 B8 B9 B4 35.8(3)
B12 B8 B9 B4 -100.2(4)
C2 B8 B9 B10 63.0(4)
B7 B8 B9 B10 1.5(5)
B3 B8 B9 B10 100.8(4)
B12 B8 B9 B10 -35.1(3)
C2 B8 B9 B3 -37.7(3)
B7 B8 B9 B3 -99.2(3)
B12 B8 B9 B3 -135.9(3)
C2 B8 B9 B12 98.2(3)
B7 B8 B9 B12 36.7(3)
B3 B8 B9 B12 135.9(3)
C1 B5 B10 B12 -62.5(4)
B11 B5 B10 B12 36.7(3)
B4 B5 B10 B12 -101.5(4)
B6 B5 B10 B12 -1.4(4)
C1 B5 B10 B9 2.5(4)
B11 B5 B10 B9 101.7(4)
B4 B5 B10 B9 -36.5(3)
B6 B5 B10 B9 63.6(4)
C1 B5 B10 B4 38.9(3)
B11 B5 B10 B4 138.2(3)
B6 B5 B10 B4 100.1(3)
C1 B5 B10 B11 -99.2(3)
B4 B5 B10 B11 -138.2(3)
B6 B5 B10 B11 -38.1(3)
B4 B9 B10 B12 137.4(4)
B3 B9 B10 B12 97.4(4)
B8 B9 B10 B12 35.4(3)
B4 B9 B10 B5 37.0(3)
B3 B9 B10 B5 -3.0(4)
B12 B9 B10 B5 -100.4(4)
B8 B9 B10 B5 -65.1(4)
B3 B9 B10 B4 -40.0(3)
B12 B9 B10 B4 -137.4(4)
B8 B9 B10 B4 -102.0(4)
B4 B9 B10 B11 99.3(4)
B3 B9 B10 B11 59.3(4)
B12 B9 B10 B11 -38.2(3)
B8 B9 B10 B11 -2.8(5)
C1 B4 B10 B12 62.4(4)
B9 B4 B10 B12 -38.9(3)
B3 B4 B10 B12 1.2(4)
B5 B4 B10 B12 99.5(4)
C1 B4 B10 B5 -37.1(3)
B9 B4 B10 B5 -138.4(3)
B3 B4 B10 B5 -98.3(3)
C1 B4 B10 B9 101.2(3)
B3 B4 B10 B9 40.1(3)
B5 B4 B10 B9 138.4(3)
C1 B4 B10 B11 -0.4(4)
B9 B4 B10 B11 -101.6(4)
B3 B4 B10 B11 -61.6(4)
B5 B4 B10 B11 36.7(3)
C1 B5 B11 B6 -36.0(3)
B10 B5 B11 B6 -136.9(4)
B4 B5 B11 B6 -98.5(4)
C1 B5 B11 B12 64.4(4)
B10 B5 B11 B12 -36.4(3)
B4 B5 B11 B12 1.9(4)
B6 B5 B11 B12 100.5(4)
C1 B5 B11 B7 1.3(4)
B10 B5 B11 B7 -99.6(4)
B4 B5 B11 B7 -61.3(4)
B6 B5 B11 B7 37.3(3)
C1 B5 B11 B10 100.8(4)
B4 B5 B11 B10 38.3(3)
B6 B5 B11 B10 136.9(4)
C1 B6 B11 B5 35.1(3)
C2 B6 B11 B5 100.3(4)
B7 B6 B11 B5 138.3(3)
C1 B6 B11 B12 -65.3(4)
C2 B6 B11 B12 -0.1(4)
B7 B6 B11 B12 37.9(3)
B5 B6 B11 B12 -100.4(3)
C1 B6 B11 B7 -103.2(3)
C2 B6 B11 B7 -38.0(3)
B5 B6 B11 B7 -138.3(3)
C1 B6 B11 B10 -3.2(4)
C2 B6 B11 B10 62.0(4)
B7 B6 B11 B10 100.0(4)
B5 B6 B11 B10 -38.3(3)
C2 B7 B11 B5 0.0(4)
B8 B7 B11 B5 60.9(4)
B6 B7 B11 B5 -38.4(3)
B12 B7 B11 B5 98.8(4)
C2 B7 B11 B6 38.3(3)
B8 B7 B11 B6 99.3(4)
B12 B7 B11 B6 137.1(4)
C2 B7 B11 B12 -98.8(3)
B8 B7 B11 B12 -37.8(3)
B6 B7 B11 B12 -137.1(4)
C2 B7 B11 B10 -63.0(4)
B8 B7 B11 B10 -2.0(4)
B6 B7 B11 B10 -101.3(4)
B12 B7 B11 B10 35.8(3)
B12 B10 B11 B5 -138.4(4)
B9 B10 B11 B5 -99.2(4)
B4 B10 B11 B5 -37.2(3)
B12 B10 B11 B6 -99.0(4)
B5 B10 B11 B6 39.4(3)
B9 B10 B11 B6 -59.8(4)
B4 B10 B11 B6 2.3(4)
B5 B10 B11 B12 138.4(4)
B9 B10 B11 B12 39.2(3)
B4 B10 B11 B12 101.3(4)
B12 B10 B11 B7 -36.2(3)
B5 B10 B11 B7 102.2(4)
B9 B10 B11 B7 3.0(5)
B4 B10 B11 B7 65.1(4)
B5 B10 B12 B11 -36.5(3)
B9 B10 B12 B11 -137.2(4)
B4 B10 B12 B11 -99.7(4)
B5 B10 B12 B7 1.1(5)
B9 B10 B12 B7 -99.6(4)
B4 B10 B12 B7 -62.1(4)
B11 B10 B12 B7 37.6(3)
B5 B10 B12 B8 64.4(4)
B9 B10 B12 B8 -36.3(3)
B4 B10 B12 B8 1.2(4)
B11 B10 B12 B8 100.9(4)
B5 B10 B12 B9 100.7(4)
B4 B10 B12 B9 37.5(3)
B11 B10 B12 B9 137.2(4)
B5 B11 B12 B10 36.7(3)
B6 B11 B12 B10 101.6(4)
B7 B11 B12 B10 139.4(4)
B5 B11 B12 B7 -102.7(4)
B6 B11 B12 B7 -37.7(3)
B10 B11 B12 B7 -139.4(4)
B5 B11 B12 B8 -65.5(4)
B6 B11 B12 B8 -0.5(4)
B7 B11 B12 B8 37.2(3)
B10 B11 B12 B8 -102.2(4)
B5 B11 B12 B9 -1.4(5)
B6 B11 B12 B9 63.5(4)
B7 B11 B12 B9 101.3(4)
B10 B11 B12 B9 -38.1(3)
C2 B7 B12 B10 61.3(4)
B8 B7 B12 B10 100.2(4)
B6 B7 B12 B10 -0.3(5)
B11 B7 B12 B10 -37.8(3)
C2 B7 B12 B11 99.1(3)
B8 B7 B12 B11 138.0(3)
B6 B7 B12 B11 37.5(3)
C2 B7 B12 B8 -38.9(3)
B6 B7 B12 B8 -100.5(3)
B11 B7 B12 B8 -138.0(3)
C2 B7 B12 B9 -2.2(4)
B8 B7 B12 B9 36.8(3)
B6 B7 B12 B9 -63.7(4)
B11 B7 B12 B9 -101.2(4)
C2 B8 B12 B10 -64.4(4)
B7 B8 B12 B10 -103.4(4)
B3 B8 B12 B10 -3.2(4)
B9 B8 B12 B10 35.8(3)
C2 B8 B12 B11 0.9(4)
B7 B8 B12 B11 -38.0(3)
B3 B8 B12 B11 62.2(4)
B9 B8 B12 B11 101.2(4)
C2 B8 B12 B7 39.0(3)
B3 B8 B12 B7 100.3(3)
B9 B8 B12 B7 139.3(3)
C2 B8 B12 B9 -100.3(3)
B7 B8 B12 B9 -139.3(3)
B3 B8 B12 B9 -39.0(3)
B4 B9 B12 B10 -38.6(3)
B3 B9 B12 B10 -101.8(4)
B8 B9 B12 B10 -140.0(4)
B4 B9 B12 B11 0.4(5)
B10 B9 B12 B11 39.0(3)
B3 B9 B12 B11 -62.8(4)
B8 B9 B12 B11 -100.9(4)
B4 B9 B12 B7 65.1(4)
B10 B9 B12 B7 103.8(4)
B3 B9 B12 B7 2.0(4)
B8 B9 B12 B7 -36.2(3)
B4 B9 B12 B8 101.3(4)
B10 B9 B12 B8 140.0(4)
B3 B9 B12 B8 38.1(3)
B11 B5 C1 B6 36.6(3)
B10 B5 C1 B6 101.0(3)
B4 B5 C1 B6 140.7(3)
B11 B5 C1 B4 -104.1(4)
B10 B5 C1 B4 -39.7(3)
B6 B5 C1 B4 -140.7(3)
B11 B5 C1 B3 -65.4(4)
B10 B5 C1 B3 -1.0(4)
B4 B5 C1 B3 38.7(3)
B6 B5 C1 B3 -102.0(4)
B11 B5 C1 S1 148.2(3)
B10 B5 C1 S1 -147.4(3)
B4 B5 C1 S1 -107.6(3)
B6 B5 C1 S1 111.6(3)
B11 B5 C1 C2 -2.0(4)
B10 B5 C1 C2 62.4(4)
B4 B5 C1 C2 102.2(3)
B6 B5 C1 C2 -38.5(3)
C2 B6 C1 B5 -137.2(3)
B11 B6 C1 B5 -36.1(3)
B7 B6 C1 B5 -100.2(4)
C2 B6 C1 B4 -97.8(3)
B11 B6 C1 B4 3.2(4)
B7 B6 C1 B4 -60.9(4)
B5 B6 C1 B4 39.3(3)
C2 B6 C1 B3 -29.2(3)
B11 B6 C1 B3 71.8(4)
B7 B6 C1 B3 7.7(4)
B5 B6 C1 B3 107.9(4)
C2 B6 C1 S1 106.4(3)
B11 B6 C1 S1 -152.5(3)
B7 B6 C1 S1 143.4(3)
B5 B6 C1 S1 -116.4(3)
B11 B6 C1 C2 101.0(3)
B7 B6 C1 C2 36.9(3)
B5 B6 C1 C2 137.2(3)
B9 B4 C1 B5 100.1(4)
B3 B4 C1 B5 139.9(3)
B10 B4 C1 B5 38.1(3)
B9 B4 C1 B6 60.1(4)
B3 B4 C1 B6 100.0(4)
B5 B4 C1 B6 -39.9(3)
B10 B4 C1 B6 -1.8(4)
B9 B4 C1 B3 -39.9(3)
B5 B4 C1 B3 -139.9(3)
B10 B4 C1 B3 -101.8(3)
B9 B4 C1 S1 -143.5(3)
B3 B4 C1 S1 -103.6(3)
B5 B4 C1 S1 116.4(3)
B10 B4 C1 S1 154.6(3)
B9 B4 C1 C2 -4.1(4)
B3 B4 C1 C2 35.8(3)
B5 B4 C1 C2 -104.1(3)
B10 B4 C1 C2 -66.0(4)
C3 B3 C1 B5 -160.8(4)
C2 B3 C1 B5 100.4(3)
B8 B3 C1 B5 62.9(4)
B4 B3 C1 B5 -39.2(3)
B9 B3 C1 B5 -0.8(4)
C3 B3 C1 B6 128.2(4)
C2 B3 C1 B6 29.4(3)
B8 B3 C1 B6 -8.1(4)
B4 B3 C1 B6 -110.1(4)
B9 B3 C1 B6 -71.8(4)
C3 B3 C1 B4 -121.7(4)
C2 B3 C1 B4 139.6(3)
B8 B3 C1 B4 102.1(4)
B9 B3 C1 B4 38.3(3)
C3 B3 C1 S1 -10.8(5)
C2 B3 C1 S1 -109.6(3)
B8 B3 C1 S1 -147.1(3)
B4 B3 C1 S1 110.8(3)
B9 B3 C1 S1 149.1(3)
C3 B3 C1 C2 98.8(4)
B8 B3 C1 C2 -37.5(3)
B4 B3 C1 C2 -139.6(3)
B9 B3 C1 C2 -101.3(3)
B3 B8 C2 B7 -140.7(3)
B12 B8 C2 B7 -39.7(3)
B9 B8 C2 B7 -102.5(4)
B7 B8 C2 B3 140.7(3)
B12 B8 C2 B3 101.0(3)
B9 B8 C2 B3 38.3(3)
B7 B8 C2 B6 38.7(3)
B3 B8 C2 B6 -102.0(4)
B12 B8 C2 B6 -1.0(4)
B9 B8 C2 B6 -63.7(4)
B7 B8 C2 S2 -117.2(4)
B3 B8 C2 S2 102.0(4)
B12 B8 C2 S2 -157.0(3)
B9 B8 C2 S2 140.3(3)
B7 B8 C2 C1 101.9(3)
B3 B8 C2 C1 -38.8(3)
B12 B8 C2 C1 62.2(4)
B9 B8 C2 C1 -0.5(4)
B6 B7 C2 B8 140.1(3)
B12 B7 C2 B8 40.2(3)
B11 B7 C2 B8 101.7(3)
B8 B7 C2 B3 -38.5(3)
B6 B7 C2 B3 101.5(4)
B12 B7 C2 B3 1.6(4)
B11 B7 C2 B3 63.1(4)
B8 B7 C2 B6 -140.1(3)
B12 B7 C2 B6 -99.9(4)
B11 B7 C2 B6 -38.4(3)
B8 B7 C2 S2 112.2(4)
B6 B7 C2 S2 -107.7(4)
B12 B7 C2 S2 152.4(3)
B11 B7 C2 S2 -146.1(3)
B8 B7 C2 C1 -102.8(3)
B6 B7 C2 C1 37.3(3)
B12 B7 C2 C1 -62.6(4)
B11 B7 C2 C1 -1.1(4)
C3 B3 C2 B8 107.1(4)
C1 B3 C2 B8 -136.6(3)
B4 B3 C2 B8 -100.8(4)
B9 B3 C2 B8 -38.9(3)
C3 B3 C2 B7 145.5(3)
C1 B3 C2 B7 -98.2(3)
B8 B3 C2 B7 38.5(3)
B4 B3 C2 B7 -62.3(4)
B9 B3 C2 B7 -0.4(4)
C3 B3 C2 B6 -145.7(3)
C1 B3 C2 B6 -29.4(3)
B8 B3 C2 B6 107.3(4)
B4 B3 C2 B6 6.5(5)
B9 B3 C2 B6 68.4(4)
C3 B3 C2 S2 -8.9(4)
C1 B3 C2 S2 107.4(3)
B8 B3 C2 S2 -116.0(3)
B4 B3 C2 S2 143.2(3)
B9 B3 C2 S2 -154.9(3)
C3 B3 C2 C1 -116.3(4)
B8 B3 C2 C1 136.6(3)
B4 B3 C2 C1 35.9(3)
B9 B3 C2 C1 97.7(3)
C1 B6 C2 B8 98.8(3)
B11 B6 C2 B8 0.7(4)
B7 B6 C2 B8 -38.9(3)
B5 B6 C2 B8 62.4(4)
C1 B6 C2 B7 137.7(3)
B11 B6 C2 B7 39.6(3)
B5 B6 C2 B7 101.2(4)
C1 B6 C2 B3 29.7(3)
B11 B6 C2 B3 -68.4(4)
B7 B6 C2 B3 -108.0(4)
B5 B6 C2 B3 -6.7(4)
C1 B6 C2 S2 -104.3(3)
B11 B6 C2 S2 157.6(3)
B7 B6 C2 S2 118.0(3)
B5 B6 C2 S2 -140.7(3)
B11 B6 C2 C1 -98.1(3)
B7 B6 C2 C1 -137.7(3)
B5 B6 C2 C1 -36.5(3)
B5 C1 C2 B8 -65.4(4)
B6 C1 C2 B8 -106.8(4)
B4 C1 C2 B8 3.0(4)
B3 C1 C2 B8 40.6(3)
S1 C1 C2 B8 142.4(3)
B5 C1 C2 B7 2.0(4)
B6 C1 C2 B7 -39.3(3)
B4 C1 C2 B7 70.4(4)
B3 C1 C2 B7 108.1(4)
S1 C1 C2 B7 -150.1(3)
B5 C1 C2 B3 -106.1(4)
B6 C1 C2 B3 -147.4(4)
B4 C1 C2 B3 -37.7(3)
S1 C1 C2 B3 101.8(3)
B5 C1 C2 B6 41.3(3)
B4 C1 C2 B6 109.7(4)
B3 C1 C2 B6 147.4(4)
S1 C1 C2 B6 -110.8(3)
B5 C1 C2 S2 150.9(3)
B6 C1 C2 S2 109.6(3)
B4 C1 C2 S2 -140.7(3)
B3 C1 C2 S2 -103.1(3)
S1 C1 C2 S2 -1.3(4)
C2 B3 C3 C4 107.7(5)
C1 B3 C3 C4 37.9(6)
B8 B3 C3 C4 171.1(4)
B4 B3 C3 C4 -36.5(7)
B9 B3 C3 C4 -116.6(5)
C2 B3 C3 C7 -67.3(5)
C1 B3 C3 C7 -137.1(4)
B8 B3 C3 C7 -3.9(5)
B4 B3 C3 C7 148.6(4)
B9 B3 C3 C7 68.5(6)
C2 B3 C3 Co1 17.7(5)
C1 B3 C3 Co1 -52.1(5)
B8 B3 C3 Co1 81.1(4)
B4 B3 C3 Co1 -126.4(4)
B9 B3 C3 Co1 153.5(3)
C7 C3 C4 C5 3.7(4)
B3 C3 C4 C5 -171.9(4)
Co1 C3 C4 C5 -58.2(3)
C7 C3 C4 Co1 61.9(3)
B3 C3 C4 Co1 -113.7(4)
C3 C4 C5 C6 -4.2(4)
Co1 C4 C5 C6 -61.7(2)
C3 C4 C5 Co1 57.5(3)
C4 C5 C6 C7 3.0(4)
Co1 C5 C6 C7 -58.2(3)
C4 C5 C6 Co1 61.1(3)
C5 C6 C7 C3 -0.6(4)
Co1 C6 C7 C3 -58.2(3)
C5 C6 C7 Co1 57.6(2)
C4 C3 C7 C6 -1.9(4)
B3 C3 C7 C6 174.0(3)
Co1 C3 C7 C6 60.6(3)
C4 C3 C7 Co1 -62.5(3)
B3 C3 C7 Co1 113.5(4)
S1 C8 C9 C10 -177.9(3)
C8 C9 C10 O1 -2.6(7)
C8 C9 C10 O2 176.4(4)
Co1 C12 C13 C14 -60.5(3)
C12 C13 C14 C18 165.0(4)
Co1 C13 C14 C18 105.5(3)
C12 C13 C14 C15 -44.9(6)
Co1 C13 C14 C15 -104.4(4)
C12 C13 C14 Co1 59.6(3)
C13 C14 C15 C16 -89.1(5)
C18 C14 C15 C16 60.3(5)
Co1 C14 C15 C16 -163.9(3)
C14 C15 C16 C17 -139.2(4)
C13 C14 C18 O4 3.0(6)
C15 C14 C18 O4 -148.8(4)
Co1 C14 C18 O4 74.9(5)
C13 C14 C18 O3 -173.5(4)
C15 C14 C18 O3 34.7(5)
Co1 C14 C18 O3 -101.6(4)
C12 C13 Co1 C3 143.6(4)
C14 C13 Co1 C3 -87.9(5)
C12 C13 Co1 C5 129.6(3)
C14 C13 Co1 C5 -101.9(2)
C12 C13 Co1 C7 72.5(3)
C14 C13 Co1 C7 -159.0(2)
C12 C13 Co1 C4 160.0(2)
C14 C13 Co1 C4 -71.5(3)
C14 C13 Co1 C12 128.5(4)
C12 C13 Co1 C6 90.1(3)
C14 C13 Co1 C6 -141.4(2)
C12 C13 Co1 C14 -128.5(4)
C12 C13 Co1 S2 -54.0(3)
C14 C13 Co1 S2 74.5(2)
C4 C3 Co1 C13 22.2(5)
C7 C3 Co1 C13 -94.4(5)
B3 C3 Co1 C13 148.1(4)
C4 C3 Co1 C5 37.3(2)
C7 C3 Co1 C5 -79.3(2)
B3 C3 Co1 C5 163.2(4)
C4 C3 Co1 C7 116.6(3)
B3 C3 Co1 C7 -117.5(4)
C7 C3 Co1 C4 -116.6(3)
B3 C3 Co1 C4 125.8(4)
C4 C3 Co1 C12 140.9(4)
C7 C3 Co1 C12 24.3(5)
B3 C3 Co1 C12 -93.3(4)
C4 C3 Co1 C6 81.0(2)
C7 C3 Co1 C6 -35.7(2)
B3 C3 Co1 C6 -153.2(4)
C4 C3 Co1 C14 -43.0(3)
C7 C3 Co1 C14 -159.6(2)
B3 C3 Co1 C14 82.9(4)
C4 C3 Co1 S2 -141.6(2)
C7 C3 Co1 S2 101.8(2)
B3 C3 Co1 S2 -15.8(3)
C4 C5 Co1 C13 137.3(3)
C6 C5 Co1 C13 -104.7(2)
C4 C5 Co1 C3 -37.3(2)
C6 C5 Co1 C3 80.7(2)
C4 C5 Co1 C7 -82.1(3)
C6 C5 Co1 C7 35.9(2)
C6 C5 Co1 C4 118.0(3)
C4 C5 Co1 C12 170.7(2)
C6 C5 Co1 C12 -71.3(2)
C4 C5 Co1 C6 -118.0(3)
C4 C5 Co1 C14 97.6(3)
C6 C5 Co1 C14 -144.4(2)
C4 C5 Co1 S2 -34.8(4)
C6 C5 Co1 S2 83.2(3)
C6 C7 Co1 C13 28.5(3)
C3 C7 Co1 C13 148.8(3)
C6 C7 Co1 C3 -120.3(3)
C6 C7 Co1 C5 -37.4(2)
C3 C7 Co1 C5 82.8(2)
C6 C7 Co1 C4 -81.5(2)
C3 C7 Co1 C4 38.8(2)
C6 C7 Co1 C12 71.1(3)
C3 C7 Co1 C12 -168.6(2)
C3 C7 Co1 C6 120.3(3)
C6 C7 Co1 C14 -38.8(7)
C3 C7 Co1 C14 81.5(6)
C6 C7 Co1 S2 160.4(2)
C3 C7 Co1 S2 -79.3(2)
C3 C4 Co1 C13 -171.0(2)
C5 C4 Co1 C13 -51.3(3)
C5 C4 Co1 C3 119.7(4)
C3 C4 Co1 C5 -119.7(4)
C3 C4 Co1 C7 -39.6(2)
C5 C4 Co1 C7 80.2(3)
C3 C4 Co1 C12 -139.7(4)
C5 C4 Co1 C12 -20.0(5)
C3 C4 Co1 C6 -81.5(2)
C5 C4 Co1 C6 38.2(2)
C3 C4 Co1 C14 150.4(2)
C5 C4 Co1 C14 -89.9(3)
C3 C4 Co1 S2 44.7(3)
C5 C4 Co1 S2 164.4(2)
C13 C12 Co1 C3 -150.7(3)
C13 C12 Co1 C5 -58.5(3)
C13 C12 Co1 C7 -133.4(2)
C13 C12 Co1 C4 -44.3(5)
C13 C12 Co1 C6 -96.7(3)
C13 C12 Co1 C14 32.2(2)
C13 C12 Co1 S2 131.8(2)
C7 C6 Co1 C13 -160.3(2)
C5 C6 Co1 C13 79.5(2)
C7 C6 Co1 C3 37.9(2)
C5 C6 Co1 C3 -82.2(2)
C7 C6 Co1 C5 120.2(3)
C5 C6 Co1 C7 -120.2(3)
C7 C6 Co1 C4 81.9(2)
C5 C6 Co1 C4 -38.3(2)
C7 C6 Co1 C12 -119.6(2)
C5 C6 Co1 C12 120.2(2)
C7 C6 Co1 C14 168.3(2)
C5 C6 Co1 C14 48.1(3)
C7 C6 Co1 S2 -26.4(3)
C5 C6 Co1 S2 -146.58(18)
C18 C14 Co1 C13 -107.0(4)
C15 C14 Co1 C13 115.6(4)
C13 C14 Co1 C3 149.5(3)
C18 C14 Co1 C3 42.4(4)
C15 C14 Co1 C3 -94.9(3)
C13 C14 Co1 C5 81.7(2)
C18 C14 Co1 C5 -25.4(3)
C15 C14 Co1 C5 -162.7(3)
C13 C14 Co1 C7 82.9(6)
C18 C14 Co1 C7 -24.1(7)
C15 C14 Co1 C7 -161.5(5)
C13 C14 Co1 C4 122.7(2)
C18 C14 Co1 C4 15.6(3)
C15 C14 Co1 C4 -121.8(3)
C13 C14 Co1 C12 -32.3(2)
C18 C14 Co1 C12 -139.4(3)
C15 C14 Co1 C12 83.3(3)
C13 C14 Co1 C6 52.5(3)
C18 C14 Co1 C6 -54.5(3)
C15 C14 Co1 C6 168.1(3)
C13 C14 Co1 S2 -116.4(2)
C18 C14 Co1 S2 136.6(3)
C15 C14 Co1 S2 -0.8(3)
O1 C10 O2 C11 3.1(6)
C9 C10 O2 C11 -175.9(3)
O4 C18 O3 C19 1.7(6)
C14 C18 O3 C19 178.4(3)
C20 C19 O3 C18 -81.1(4)
C9 C8 S1 C1 -172.9(3)
B5 C1 S1 C8 -45.9(4)
B6 C1 S1 C8 33.4(3)
B4 C1 S1 C8 -121.9(3)
B3 C1 S1 C8 167.6(3)
C2 C1 S1 C8 102.2(3)
B8 C2 S2 Co1 -74.1(3)
B7 C2 S2 Co1 -152.8(3)
B3 C2 S2 Co1 -1.7(3)
B6 C2 S2 Co1 131.1(3)
C1 C2 S2 Co1 64.4(3)
C13 Co1 S2 C2 -165.10(19)
C3 Co1 S2 C2 8.63(18)
C5 Co1 S2 C2 6.3(3)
C7 Co1 S2 C2 49.01(17)
C4 Co1 S2 C2 -18.5(2)
C12 Co1 S2 C2 163.33(18)
C6 Co1 S2 C2 65.21(19)
C14 Co1 S2 C2 -126.22(17)
